data_7037210
loop_
_publ_author_name
'Xu, Na'
'Zhang, Ju-Wen'
'Wang, Xiu-Li'
'Liu, Guo-Cheng'
'Li, Tian-Jiao'

_publ_section_title
;
 Solvent-induced Mn(ii)/Zn(ii)/Co(ii) organopolymolybdate compounds
 constructed by bis-pyridyl-bis-amide ligands through the Mo-N bond:
 synthesis, structures and properties.
;
_journal_issue 2
_journal_name_full 'Dalton transactions (Cambridge, England : 2003)'
_journal_page_first 760
_journal_page_last 767
_journal_paper_doi 10.1039/c5dt03375f
_journal_volume 45
_journal_year 2015
_chemical_formula_sum 'C55 H57 Co2 Mo8 N12 O39'
_chemical_formula_weight 2395.50
_space_group_crystal_system triclinic
_space_group_IT_number 2
_space_group_name_Hall '-P 1'
_space_group_name_H-M_alt 'P -1'
_symmetry_space_group_name_Hall '-P 1'
_symmetry_space_group_name_H-M 'P -1'
_atom_sites_solution_hydrogens mixed
_audit_creation_method SHELXL-2014/7
_audit_update_record
;
2015-10-16 deposited with the CCDC.
2015-11-08 downloaded from the CCDC.
;
_cell_angle_alpha 106.1960(10)
_cell_angle_beta 106.3980(10)
_cell_angle_gamma 97.1570(10)
_cell_formula_units_Z 1
_cell_length_a 11.7021(8)
_cell_length_b 13.3591(9)
_cell_length_c 13.5639(9)
_cell_measurement_reflns_used 3364
_cell_measurement_temperature 298(2)
_cell_measurement_theta_max 27.728
_cell_measurement_theta_min 2.5225
_cell_volume 1905.3(2)
_computing_cell_refinement 'Bruker XSCANS'
_computing_data_collection 'Bruker XSCANS'
_computing_data_reduction 'Bruker SHELXTL'
_computing_molecular_graphics 'Bruker SHELXTL'
_computing_publication_material 'Bruker SHELXTL'
_computing_structure_refinement 'SHELXL-2014/7 (Sheldrick, 2014)'
_computing_structure_solution 'Bruker SHELXTL'
_diffrn_ambient_temperature 298(2)
_diffrn_measured_fraction_theta_full 1.000
_diffrn_measured_fraction_theta_max 1.000
_diffrn_measurement_device_type 'Bruker P4'
_diffrn_measurement_method '\w scans'
_diffrn_radiation_type MoK\a
_diffrn_radiation_wavelength 0.71073
_diffrn_reflns_av_R_equivalents 0.0273
_diffrn_reflns_av_unetI/netI 0.0513
_diffrn_reflns_laue_measured_fraction_full 1.000
_diffrn_reflns_laue_measured_fraction_max 1.000
_diffrn_reflns_limit_h_max 12
_diffrn_reflns_limit_h_min -13
_diffrn_reflns_limit_k_max 10
_diffrn_reflns_limit_k_min -15
_diffrn_reflns_limit_l_max 16
_diffrn_reflns_limit_l_min -11
_diffrn_reflns_number 10985
_diffrn_reflns_point_group_measured_fraction_full 1.000
_diffrn_reflns_point_group_measured_fraction_max 1.000
_diffrn_reflns_theta_full 24.999
_diffrn_reflns_theta_max 24.999
_diffrn_reflns_theta_min 1.627
_diffrn_source 'sealed tube'
_exptl_absorpt_coefficient_mu 1.795
_exptl_absorpt_correction_T_max 0.740
_exptl_absorpt_correction_T_min 0.690
_exptl_absorpt_correction_type numerical
_exptl_absorpt_process_details 'ABSCOR by T.Higashi    8  March, 1995'
_exptl_crystal_colour red
_exptl_crystal_density_diffrn 2.088
_exptl_crystal_description block
_exptl_crystal_F_000 1173
_exptl_crystal_size_max 0.190
_exptl_crystal_size_mid 0.170
_exptl_crystal_size_min 0.150
_refine_diff_density_max 2.688
_refine_diff_density_min -0.713
_refine_diff_density_rms 0.163
_refine_ls_extinction_method none
_refine_ls_goodness_of_fit_ref 1.045
_refine_ls_hydrogen_treatment constr
_refine_ls_matrix_type full
_refine_ls_number_parameters 548
_refine_ls_number_reflns 6701
_refine_ls_number_restraints 20
_refine_ls_restrained_S_all 1.049
_refine_ls_R_factor_all 0.0594
_refine_ls_R_factor_gt 0.0416
_refine_ls_shift/su_max 0.000
_refine_ls_shift/su_mean 0.000
_refine_ls_structure_factor_coef Fsqd
_refine_ls_weighting_details 'w=1/[\s^2^(Fo^2^)+(0.0659P)^2^+7.0984P] where P=(Fo^2^+2Fc^2^)/3'
_refine_ls_weighting_scheme calc
_refine_ls_wR_factor_gt 0.1165
_refine_ls_wR_factor_ref 0.1251
_reflns_Friedel_coverage 0.000
_reflns_number_gt 5310
_reflns_number_total 6701
_reflns_threshold_expression 'I > 2\s(I)'
_cod_data_source_file c5dt03375f2.cif
_cod_data_source_block 3
_cod_depositor_comments 'Adding full bibliography for 7037208--7037210.cif.'
_cod_database_code 7037210
_shelx_shelxl_version_number 2014/7
_shelx_space_group_comment
;
The symmetry employed for this shelxl refinement is uniquely defined
by the following loop, which should always be used as a source of
symmetry information in preference to the above space-group names.
They are only intended as comments.
;
_shelx_estimated_absorpt_t_min 0.727
_shelx_estimated_absorpt_t_max 0.775

loop_
_space_group_symop_operation_xyz
'x, y, z'
'-x, -y, -z'

loop_
_atom_site_label
_atom_site_type_symbol
_atom_site_fract_x
_atom_site_fract_y
_atom_site_fract_z
_atom_site_U_iso_or_equiv
_atom_site_adp_type
_atom_site_occupancy
_atom_site_site_symmetry_order
_atom_site_calc_flag
_atom_site_refinement_flags_posn
_atom_site_refinement_flags_adp
_atom_site_refinement_flags_occupancy
Co1 Co 0.54616(18) 0.62475(16) 0.06594(16) 0.0254(4) Uani 0.5 1 d D . P
Co2 Co -0.5000 0.0000 0.5000 0.0235(3) Uani 1 2 d S . P
Mo1 Mo 0.66357(5) 0.90532(5) 0.13020(4) 0.01696(15) Uani 1 1 d . . .
Mo2 Mo 0.60006(5) 0.99779(4) -0.07267(4) 0.01410(15) Uani 1 1 d . . .
Mo3 Mo 0.68678(5) 1.15660(5) 0.24766(5) 0.01855(16) Uani 1 1 d . . .
Mo4 Mo 0.53230(5) 0.72765(5) -0.17173(5) 0.01783(15) Uani 1 1 d . . .
C1 C 0.2517(15) 0.6225(14) -0.0795(12) 0.049(5) Uani 0.5 1 d D U P
H1A H 0.2686 0.6057 -0.1468 0.073 Uiso 0.5 1 calc R U P
H1B H 0.2044 0.6764 -0.0759 0.073 Uiso 0.5 1 calc R U P
H1C H 0.2067 0.5594 -0.0756 0.073 Uiso 0.5 1 calc R U P
C2 C 0.2140(7) 0.5089(7) 0.5887(7) 0.039(2) Uani 1 1 d . . .
H2A H 0.2783 0.5639 0.6389 0.046 Uiso 1 1 calc R U .
C3 C -0.0463(8) 0.3063(7) 0.6712(8) 0.049(2) Uani 1 1 d . . .
C4 C 0.1095(8) 0.3943(7) 0.4050(7) 0.042(2) Uani 1 1 d . . .
H4A H 0.1021 0.3714 0.3317 0.050 Uiso 1 1 calc R U .
C5 C 0.5180(8) 0.6372(7) 0.4322(7) 0.043(2) Uani 1 1 d . . .
H5 H 0.5184 0.6466 0.5029 0.052 Uiso 1 1 calc R U .
C6 C -0.1564(8) 0.2507(7) 0.6862(7) 0.042(2) Uani 1 1 d . . .
C7 C 0.0255(8) 0.3463(7) 0.4419(7) 0.042(2) Uani 1 1 d . . .
H7 H -0.0388 0.2910 0.3919 0.051 Uiso 1 1 calc R U .
C8 C 0.2053(7) 0.4777(6) 0.4804(7) 0.0338(19) Uani 1 1 d . . .
C9 C -0.3522(10) 0.1558(8) 0.7234(7) 0.056(3) Uani 1 1 d . . .
H9 H -0.4198 0.1247 0.7362 0.067 Uiso 1 1 calc R U .
C10 C 0.4155(7) 0.5798(6) 0.3446(6) 0.0327(18) Uani 1 1 d . . .
C11 C 0.9885(6) 0.9675(7) -0.4144(6) 0.0308(18) Uani 1 1 d . . .
C12 C 0.8263(6) 0.7885(6) -0.0685(6) 0.0266(16) Uani 1 1 d . . .
H12 H 0.8141 0.7622 -0.0148 0.032 Uiso 1 1 calc R U .
C13 C -0.2551(7) 0.1795(6) 0.6053(6) 0.0302(17) Uani 1 1 d . . .
H13 H -0.2554 0.1637 0.5340 0.036 Uiso 1 1 calc R U .
C14 C 0.8633(6) 0.8642(6) -0.2264(6) 0.0237(16) Uani 1 1 d . . .
C15 C -0.2570(13) 0.2258(10) 0.8108(8) 0.092(5) Uani 1 1 d . . .
H15 H -0.2601 0.2403 0.8810 0.110 Uiso 1 1 calc R U .
C17 C 0.1296(7) 0.4606(7) 0.6248(7) 0.039(2) Uani 1 1 d . . .
H17 H 0.1368 0.4833 0.6981 0.047 Uiso 1 1 calc R U .
C18 C 0.6194(8) 0.6804(7) 0.4138(7) 0.048(2) Uani 1 1 d . . .
H18 H 0.6893 0.7193 0.4722 0.057 Uiso 1 1 calc R U .
C19 C 0.6173(8) 0.6660(7) 0.3099(7) 0.040(2) Uani 1 1 d . . .
H19 H 0.6869 0.6963 0.2992 0.049 Uiso 1 1 calc R U .
C20 C 0.2999(8) 0.5237(7) 0.3522(7) 0.041(2) Uani 1 1 d . . .
C21 C 0.0340(7) 0.3776(6) 0.5496(7) 0.0338(19) Uani 1 1 d . . .
C22 C 0.8684(6) 0.9018(6) -0.3184(6) 0.0217(15) Uani 1 1 d . . .
C23 C 0.4224(8) 0.5693(8) 0.2419(7) 0.049(2) Uani 1 1 d . . .
H23 H 0.3540 0.5308 0.1818 0.059 Uiso 1 1 calc R U .
C24 C 0.9616(6) 0.8789(6) -0.1345(6) 0.0289(17) Uani 1 1 d . . .
H24 H 1.0388 0.9150 -0.1261 0.035 Uiso 1 1 calc R U .
C25 C 0.7508(6) 0.8107(6) -0.2343(6) 0.0210(15) Uani 1 1 d . . .
H25 H 0.6855 0.7978 -0.2976 0.025 Uiso 1 1 calc R U .
C26 C 0.9430(6) 0.8388(7) -0.0553(6) 0.0322(18) Uani 1 1 d . . .
H26 H 1.0081 0.8457 0.0061 0.039 Uiso 1 1 calc R U .
C27 C -0.1597(12) 0.2729(9) 0.7936(8) 0.078(4) Uani 1 1 d . . .
H27 H -0.0946 0.3199 0.8520 0.093 Uiso 1 1 calc R U .
C28 C 0.9367(7) 0.8988(7) -0.5198(6) 0.0346(19) Uani 1 1 d . . .
H28 H 0.8937 0.8303 -0.5332 0.041 Uiso 1 1 calc R U .
C29 C 1.0523(6) 1.0695(7) -0.3945(6) 0.0313(18) Uani 1 1 d . . .
H29 H 1.0876 1.1164 -0.3235 0.038 Uiso 1 1 calc R U .
N1 N 0.7305(5) 0.7764(4) -0.1562(4) 0.0190(12) Uani 1 1 d . . .
N2 N -0.0599(6) 0.3240(5) 0.5773(6) 0.0376(17) Uani 1 1 d . . .
H2 H -0.1315 0.3012 0.5288 0.045 Uiso 1 1 calc R U .
N3 N 0.2980(6) 0.5292(6) 0.4518(5) 0.0385(17) Uani 1 1 d . . .
H3 H 0.3612 0.5692 0.5052 0.046 Uiso 1 1 calc R U .
N4 N 0.9753(5) 0.9349(6) -0.3263(5) 0.0338(16) Uani 1 1 d . . .
H4 H 1.0403 0.9368 -0.2757 0.041 Uiso 1 1 calc R U .
N5 N -0.3517(6) 0.1310(5) 0.6226(5) 0.0332(15) Uani 1 1 d . . .
N6 N 0.5219(7) 0.6115(6) 0.2239(6) 0.0468(19) Uani 1 1 d . . .
O1 O 0.2137(6) 0.4742(6) 0.2678(5) 0.066(2) Uani 1 1 d . . .
O2 O 0.0539(7) 0.3328(7) 0.7450(6) 0.086(3) Uani 1 1 d . . .
O3 O 0.7719(4) 0.8987(5) -0.3894(4) 0.0389(14) Uani 1 1 d . . .
O4 O 0.7100(5) 1.2259(4) 0.3810(4) 0.0289(12) Uani 1 1 d . . .
O5 O 0.8275(4) 1.1746(4) 0.2338(4) 0.0288(12) Uani 1 1 d . . .
O6 O 0.6278(4) 1.2618(4) 0.1802(4) 0.0207(10) Uani 1 1 d . . .
O7 O 0.6724(4) 1.0145(4) 0.2624(3) 0.0202(10) Uani 1 1 d . . .
O8 O 0.6109(4) 1.0423(4) 0.0794(3) 0.0155(9) Uani 1 1 d . . .
O9 O 0.8148(4) 0.9347(4) 0.1452(4) 0.0286(12) Uani 1 1 d . . .
O10 O 0.4585(4) 0.8979(4) 0.1060(4) 0.0192(10) Uani 1 1 d . . .
O11 O 0.6402(5) 0.7868(4) 0.1540(4) 0.0297(12) Uani 1 1 d . . .
O12 O 0.6020(4) 0.8578(4) -0.0269(3) 0.0166(9) Uani 1 1 d . . .
O13 O 0.7461(4) 1.0243(4) -0.0686(4) 0.0242(11) Uani 1 1 d . . .
O14 O 0.5203(4) 0.8814(4) -0.2066(3) 0.0177(10) Uani 1 1 d . . .
O15 O 0.5145(4) 0.6593(4) -0.3037(4) 0.0284(12) Uani 1 1 d . . .
O16 O 0.5601(5) 0.6406(4) -0.1010(4) 0.0335(13) Uani 1 1 d . . .
O17 O 0.3737(11) 0.6647(11) 0.0173(10) 0.054(3) Uani 0.5 1 d D U P
O1W O 0.7221(10) 0.5891(9) 0.0919(9) 0.045(3) Uani 0.5 1 d . . P
H1WA H 0.7696 0.6214 0.1677 0.054 Uiso 0.5 1 d R U P
H1WB H 0.7134 0.5130 0.0714 0.054 Uiso 0.5 1 d R U P
O2W O 0.4650(12) 0.4731(9) -0.0290(9) 0.051(3) Uani 0.5 1 d D U P
H2WA H 0.4449 0.4384 0.0096 0.062 Uiso 0.5 1 d R U P
H2WB H 0.5147 0.4448 -0.0568 0.062 Uiso 0.5 1 d R U P
O3W O -0.3684(5) -0.0502(4) 0.4280(4) 0.0342(13) Uani 1 1 d . . .
H3WA H -0.2953 -0.0477 0.4840 0.041 Uiso 1 1 d R U .
H3WB H -0.3500 -0.0033 0.3896 0.041 Uiso 1 1 d R U .
O4W O -0.5407(5) 0.0951(5) 0.4022(4) 0.0336(13) Uani 1 1 d . . .
H4WA H -0.5304 0.0621 0.3336 0.040 Uiso 1 1 d R U .
H4WB H -0.6238 0.1022 0.3902 0.040 Uiso 1 1 d R U .

loop_
_atom_site_aniso_label
_atom_site_aniso_U_11
_atom_site_aniso_U_22
_atom_site_aniso_U_33
_atom_site_aniso_U_23
_atom_site_aniso_U_13
_atom_site_aniso_U_12
Co1 0.0267(10) 0.0258(12) 0.0234(11) 0.0083(9) 0.0094(8) 0.0016(9)
Co2 0.0212(7) 0.0331(8) 0.0208(7) 0.0148(6) 0.0084(6) 0.0052(6)
Mo1 0.0155(3) 0.0218(3) 0.0125(3) 0.0070(2) 0.0027(2) 0.0018(2)
Mo2 0.0122(3) 0.0172(3) 0.0113(3) 0.0041(2) 0.0042(2) -0.0017(2)
Mo3 0.0154(3) 0.0217(3) 0.0129(3) 0.0032(2) 0.0012(2) -0.0017(2)
Mo4 0.0178(3) 0.0167(3) 0.0172(3) 0.0053(2) 0.0054(2) -0.0004(2)
C1 0.081(12) 0.032(9) 0.042(9) 0.015(7) 0.042(9) -0.008(8)
C2 0.026(4) 0.029(5) 0.044(5) -0.002(4) 0.004(4) -0.008(3)
C3 0.042(5) 0.042(6) 0.045(6) 0.021(4) -0.006(4) -0.012(4)
C4 0.047(5) 0.033(5) 0.029(5) 0.002(4) 0.002(4) -0.005(4)
C5 0.059(6) 0.038(5) 0.021(4) 0.005(4) 0.009(4) -0.007(4)
C6 0.047(5) 0.037(5) 0.030(5) 0.016(4) -0.002(4) -0.007(4)
C7 0.039(5) 0.036(5) 0.027(5) 0.004(4) -0.009(4) -0.016(4)
C8 0.028(4) 0.024(4) 0.041(5) 0.002(4) 0.009(4) 0.002(3)
C9 0.080(7) 0.056(6) 0.021(5) 0.009(4) 0.018(5) -0.021(5)
C10 0.034(4) 0.026(4) 0.031(4) 0.005(3) 0.006(3) 0.005(3)
C11 0.016(3) 0.052(5) 0.026(4) 0.020(4) 0.006(3) -0.001(3)
C12 0.026(4) 0.038(5) 0.025(4) 0.019(3) 0.013(3) 0.008(3)
C13 0.036(4) 0.030(4) 0.020(4) 0.009(3) 0.005(3) -0.003(3)
C14 0.020(3) 0.034(4) 0.021(4) 0.011(3) 0.010(3) 0.008(3)
C15 0.134(12) 0.091(10) 0.024(5) 0.007(6) 0.027(6) -0.039(9)
C17 0.031(4) 0.040(5) 0.030(5) 0.003(4) -0.002(4) 0.001(4)
C18 0.047(5) 0.049(6) 0.028(5) 0.006(4) 0.002(4) -0.014(4)
C19 0.042(5) 0.041(5) 0.031(5) 0.012(4) 0.004(4) 0.002(4)
C20 0.037(5) 0.029(5) 0.039(5) 0.000(4) 0.000(4) 0.006(4)
C21 0.026(4) 0.022(4) 0.042(5) 0.006(4) 0.002(4) 0.000(3)
C22 0.017(3) 0.023(4) 0.023(4) 0.007(3) 0.007(3) 0.001(3)
C23 0.044(5) 0.055(6) 0.030(5) -0.005(4) 0.003(4) 0.014(5)
C24 0.019(4) 0.039(5) 0.028(4) 0.013(4) 0.008(3) 0.000(3)
C25 0.021(3) 0.025(4) 0.019(4) 0.007(3) 0.010(3) 0.006(3)
C26 0.018(4) 0.055(5) 0.019(4) 0.012(4) -0.001(3) 0.008(4)
C27 0.105(10) 0.061(7) 0.026(5) 0.008(5) -0.008(6) -0.041(7)
C28 0.022(4) 0.050(5) 0.033(5) 0.021(4) 0.007(3) 0.001(4)
C29 0.022(4) 0.051(5) 0.018(4) 0.013(4) 0.003(3) 0.005(4)
N1 0.020(3) 0.018(3) 0.020(3) 0.007(2) 0.007(2) 0.004(2)
N2 0.027(3) 0.036(4) 0.037(4) 0.012(3) 0.000(3) -0.008(3)
N3 0.031(4) 0.044(4) 0.028(4) 0.003(3) 0.005(3) -0.001(3)
N4 0.014(3) 0.065(5) 0.022(3) 0.022(3) 0.002(3) -0.004(3)
N5 0.037(4) 0.037(4) 0.025(4) 0.012(3) 0.011(3) 0.000(3)
N6 0.042(4) 0.059(5) 0.032(4) 0.003(4) 0.012(3) 0.011(4)
O1 0.048(4) 0.084(6) 0.041(4) 0.013(4) -0.003(3) -0.016(4)
O2 0.056(5) 0.098(6) 0.062(5) 0.041(5) -0.031(4) -0.041(4)
O3 0.015(3) 0.076(4) 0.036(3) 0.034(3) 0.008(2) 0.010(3)
O4 0.032(3) 0.029(3) 0.016(3) 0.002(2) 0.003(2) -0.001(2)
O5 0.016(2) 0.033(3) 0.029(3) 0.005(2) 0.003(2) 0.001(2)
O6 0.017(2) 0.021(3) 0.022(3) 0.006(2) 0.0061(19) -0.0015(19)
O7 0.018(2) 0.027(3) 0.011(2) 0.006(2) 0.0006(18) 0.003(2)
O8 0.017(2) 0.021(2) 0.009(2) 0.0059(19) 0.0057(18) 0.0028(19)
O9 0.019(2) 0.038(3) 0.023(3) 0.005(2) 0.004(2) 0.006(2)
O10 0.021(2) 0.022(3) 0.017(2) 0.008(2) 0.0086(19) 0.002(2)
O11 0.035(3) 0.028(3) 0.030(3) 0.015(2) 0.012(2) 0.008(2)
O12 0.020(2) 0.018(2) 0.012(2) 0.0049(19) 0.0067(18) 0.0001(19)
O13 0.016(2) 0.031(3) 0.027(3) 0.010(2) 0.010(2) 0.000(2)
O14 0.018(2) 0.022(3) 0.009(2) 0.0017(19) 0.0044(18) -0.0010(19)
O15 0.026(3) 0.030(3) 0.025(3) 0.002(2) 0.009(2) 0.001(2)
O16 0.031(3) 0.031(3) 0.041(3) 0.019(3) 0.011(2) 0.000(2)
O17 0.045(6) 0.066(7) 0.064(7) 0.030(6) 0.029(5) 0.013(5)
O1W 0.047(7) 0.030(7) 0.026(6) -0.008(5) -0.019(5) 0.010(5)
O2W 0.063(7) 0.039(7) 0.043(7) 0.008(5) 0.021(6) -0.013(5)
O3W 0.035(3) 0.050(4) 0.032(3) 0.025(3) 0.019(2) 0.018(3)
O4W 0.030(3) 0.053(4) 0.032(3) 0.026(3) 0.017(2) 0.015(3)

loop_
_atom_type_symbol
_atom_type_description
_atom_type_scat_dispersion_real
_atom_type_scat_dispersion_imag
_atom_type_scat_source
C C 0.0033 0.0016 'International Tables Vol C Tables 4.2.6.8 and 6.1.1.4'
H H 0.0000 0.0000 'International Tables Vol C Tables 4.2.6.8 and 6.1.1.4'
N N 0.0061 0.0033 'International Tables Vol C Tables 4.2.6.8 and 6.1.1.4'
O O 0.0106 0.0060 'International Tables Vol C Tables 4.2.6.8 and 6.1.1.4'
Co Co 0.3494 0.9721 'International Tables Vol C Tables 4.2.6.8 and 6.1.1.4'
Mo Mo -1.6832 0.6857 'International Tables Vol C Tables 4.2.6.8 and 6.1.1.4'

loop_
_geom_angle_atom_site_label_1
_geom_angle_atom_site_label_2
_geom_angle_atom_site_label_3
_geom_angle
_geom_angle_site_symmetry_1
_geom_angle_site_symmetry_3
O2W Co1 O2W 22.7(10) 2_665 .
O2W Co1 O17 110.0(7) 2_665 .
O2W Co1 O17 88.0(6) . .
O2W Co1 O1W 70.7(7) 2_665 .
O2W Co1 O1W 91.5(5) . .
O17 Co1 O1W 170.8(5) . .
O2W Co1 O11 156.5(6) 2_665 .
O2W Co1 O11 174.1(4) . .
O17 Co1 O11 93.5(4) . .
O1W Co1 O11 86.1(3) . .
O2W Co1 N6 91.2(6) 2_665 .
O2W Co1 N6 97.6(4) . .
O17 Co1 N6 91.7(4) . .
O1W Co1 N6 97.5(4) . .
O11 Co1 N6 88.1(2) . .
O2W Co1 O16 89.8(6) 2_665 .
O2W Co1 O16 82.2(4) . .
O17 Co1 O16 85.1(4) . .
O1W Co1 O16 85.8(4) . .
O11 Co1 O16 92.2(2) . .
N6 Co1 O16 176.7(2) . .
O4W Co2 O4W 180.0 . 2_456
O4W Co2 O3W 90.4(2) . .
O4W Co2 O3W 89.6(2) 2_456 .
O4W Co2 O3W 89.6(2) . 2_456
O4W Co2 O3W 90.4(2) 2_456 2_456
O3W Co2 O3W 180.0 . 2_456
O4W Co2 N5 89.4(2) . 2_456
O4W Co2 N5 90.6(2) 2_456 2_456
O3W Co2 N5 92.8(2) . 2_456
O3W Co2 N5 87.2(2) 2_456 2_456
O4W Co2 N5 90.6(2) . .
O4W Co2 N5 89.4(2) 2_456 .
O3W Co2 N5 87.2(2) . .
O3W Co2 N5 92.8(2) 2_456 .
N5 Co2 N5 180.0 2_456 .
O9 Mo1 O11 105.3(2) . .
O9 Mo1 O12 97.1(2) . .
O11 Mo1 O12 101.0(2) . .
O9 Mo1 O7 96.7(2) . .
O11 Mo1 O7 105.8(2) . .
O12 Mo1 O7 145.23(19) . .
O9 Mo1 O8 98.1(2) . .
O11 Mo1 O8 156.3(2) . .
O12 Mo1 O8 72.11(17) . .
O7 Mo1 O8 74.46(17) . .
O9 Mo1 O10 168.8(2) . .
O11 Mo1 O10 85.8(2) . .
O12 Mo1 O10 81.43(17) . .
O7 Mo1 O10 78.88(17) . .
O8 Mo1 O10 70.84(15) . .
O13 Mo2 O10 104.2(2) . 2_675
O13 Mo2 O14 103.9(2) . .
O10 Mo2 O14 101.0(2) 2_675 .
O13 Mo2 O8 104.2(2) . .
O10 Mo2 O8 98.04(19) 2_675 .
O14 Mo2 O8 140.78(19) . .
O13 Mo2 O12 98.4(2) . .
O10 Mo2 O12 157.31(18) 2_675 .
O14 Mo2 O12 75.22(17) . .
O8 Mo2 O12 74.06(17) . .
O13 Mo2 O8 179.5(2) . 2_675
O10 Mo2 O8 76.25(17) 2_675 2_675
O14 Mo2 O8 75.60(16) . 2_675
O8 Mo2 O8 76.10(17) . 2_675
O12 Mo2 O8 81.17(15) . 2_675
O5 Mo3 O4 105.2(2) . .
O5 Mo3 O7 100.3(2) . .
O4 Mo3 O7 96.5(2) . .
O5 Mo3 O6 96.3(2) . .
O4 Mo3 O6 99.5(2) . .
O7 Mo3 O6 152.97(18) . .
O5 Mo3 O8 89.6(2) . .
O4 Mo3 O8 163.9(2) . .
O7 Mo3 O8 74.36(17) . .
O6 Mo3 O8 84.60(17) . .
O5 Mo3 O14 161.4(2) . 2_675
O4 Mo3 O14 92.3(2) . 2_675
O7 Mo3 O14 83.31(17) . 2_675
O6 Mo3 O14 74.48(17) . 2_675
O8 Mo3 O14 73.68(15) . 2_675
O15 Mo4 O16 106.6(3) . .
O15 Mo4 O6 101.8(2) . 2_675
O16 Mo4 O6 103.0(2) . 2_675
O15 Mo4 O12 155.1(2) . .
O16 Mo4 O12 90.8(2) . .
O6 Mo4 O12 91.07(18) 2_675 .
O15 Mo4 O14 92.3(2) . .
O16 Mo4 O14 160.4(2) . .
O6 Mo4 O14 77.35(18) 2_675 .
O12 Mo4 O14 69.57(16) . .
O15 Mo4 N1 84.2(2) . .
O16 Mo4 N1 93.6(2) . .
O6 Mo4 N1 159.7(2) 2_675 .
O12 Mo4 N1 76.89(18) . .
O14 Mo4 N1 83.05(18) . .
O17 C1 H1A 109.5 . .
O17 C1 H1B 109.5 . .
H1A C1 H1B 109.5 . .
O17 C1 H1C 109.5 . .
H1A C1 H1C 109.5 . .
H1B C1 H1C 109.5 . .
C8 C2 C17 122.0(7) . .
C8 C2 H2A 119.0 . .
C17 C2 H2A 119.0 . .
O2 C3 N2 122.2(9) . .
O2 C3 C6 119.7(8) . .
N2 C3 C6 118.1(7) . .
C7 C4 C8 118.6(8) . .
C7 C4 H4A 120.7 . .
C8 C4 H4A 120.7 . .
C18 C5 C10 119.1(8) . .
C18 C5 H5 120.4 . .
C10 C5 H5 120.4 . .
C13 C6 C27 116.3(8) . .
C13 C6 C3 126.0(8) . .
C27 C6 C3 117.7(8) . .
C21 C7 C4 122.3(7) . .
C21 C7 H7 118.9 . .
C4 C7 H7 118.9 . .
C2 C8 C4 119.1(8) . .
C2 C8 N3 117.9(7) . .
C4 C8 N3 122.9(8) . .
N5 C9 C15 122.9(9) . .
N5 C9 H9 118.5 . .
C15 C9 H9 118.5 . .
C5 C10 C23 116.9(8) . .
C5 C10 C20 125.0(8) . .
C23 C10 C20 118.1(7) . .
C28 C11 C29 119.6(7) . .
C28 C11 N4 120.5(7) . .
C29 C11 N4 119.9(7) . .
N1 C12 C26 122.1(6) . .
N1 C12 H12 119.0 . .
C26 C12 H12 119.0 . .
N5 C13 C6 124.0(7) . .
N5 C13 H13 118.0 . .
C6 C13 H13 118.0 . .
C25 C14 C24 118.2(7) . .
C25 C14 C22 116.5(6) . .
C24 C14 C22 125.2(6) . .
C27 C15 C9 119.3(9) . .
C27 C15 H15 120.3 . .
C9 C15 H15 120.3 . .
C2 C17 C21 118.9(8) . .
C2 C17 H17 120.6 . .
C21 C17 H17 120.6 . .
C19 C18 C5 119.7(8) . .
C19 C18 H18 120.1 . .
C5 C18 H18 120.1 . .
N6 C19 C18 123.2(8) . .
N6 C19 H19 118.4 . .
C18 C19 H19 118.4 . .
O1 C20 N3 123.6(9) . .
O1 C20 C10 119.2(8) . .
N3 C20 C10 117.1(7) . .
C7 C21 C17 119.2(8) . .
C7 C21 N2 117.1(7) . .
C17 C21 N2 123.7(8) . .
O3 C22 N4 120.5(6) . .
O3 C22 C14 120.0(6) . .
N4 C22 C14 119.5(6) . .
N6 C23 C10 124.0(8) . .
N6 C23 H23 118.0 . .
C10 C23 H23 118.0 . .
C26 C24 C14 118.8(7) . .
C26 C24 H24 120.6 . .
C14 C24 H24 120.6 . .
N1 C25 C14 123.5(6) . .
N1 C25 H25 118.2 . .
C14 C25 H25 118.2 . .
C24 C26 C12 119.2(6) . .
C24 C26 H26 120.4 . .
C12 C26 H26 120.4 . .
C15 C27 C6 119.8(9) . .
C15 C27 H27 120.1 . .
C6 C27 H27 120.1 . .
C11 C28 C29 120.7(8) . 2_774
C11 C28 H28 119.6 . .
C29 C28 H28 119.6 2_774 .
C28 C29 C11 119.6(7) 2_774 .
C28 C29 H29 120.2 2_774 .
C11 C29 H29 120.2 . .
C25 N1 C12 118.0(6) . .
C25 N1 Mo4 116.0(4) . .
C12 N1 Mo4 125.2(4) . .
C3 N2 C21 125.8(7) . .
C3 N2 H2 117.1 . .
C21 N2 H2 117.1 . .
C20 N3 C8 128.3(7) . .
C20 N3 H3 115.9 . .
C8 N3 H3 115.9 . .
C22 N4 C11 123.2(6) . .
C22 N4 H4 118.4 . .
C11 N4 H4 118.4 . .
C9 N5 C13 117.7(7) . .
C9 N5 Co2 116.4(6) . .
C13 N5 Co2 125.5(5) . .
C19 N6 C23 117.1(8) . .
C19 N6 Co1 112.3(6) . .
C23 N6 Co1 130.0(6) . .
Mo4 O6 Mo3 114.2(2) 2_675 .
Mo1 O7 Mo3 112.1(2) . .
Mo2 O8 Mo3 151.6(2) . .
Mo2 O8 Mo1 102.67(19) . .
Mo3 O8 Mo1 93.36(15) . .
Mo2 O8 Mo2 103.90(17) . 2_675
Mo3 O8 Mo2 97.45(15) . 2_675
Mo1 O8 Mo2 96.09(16) . 2_675
Mo2 O10 Mo1 116.7(2) 2_675 .
Mo1 O11 Co1 138.6(3) . .
Mo1 O12 Mo4 146.9(2) . .
Mo1 O12 Mo2 106.7(2) . .
Mo4 O12 Mo2 106.42(18) . .
Mo2 O14 Mo4 108.30(19) . .
Mo2 O14 Mo3 112.03(19) . 2_675
Mo4 O14 Mo3 90.87(16) . 2_675
Mo4 O16 Co1 137.1(3) . .
C1 O17 Co1 138.8(11) . .
Co1 O1W H1WA 109.1 . .
Co1 O1W H1WB 109.1 . .
H1WA O1W H1WB 109.5 . .
O2W O2W Co1 128(2) 2_665 2_665
O2W O2W Co1 28.8(13) 2_665 .
Co1 O2W Co1 157.3(10) 2_665 .
O2W O2W H2WA 98.0 2_665 .
Co1 O2W H2WA 65.2 2_665 .
Co1 O2W H2WA 109.1 . .
O2W O2W H2WB 89.2 2_665 .
Co1 O2W H2WB 56.9 2_665 .
Co1 O2W H2WB 109.2 . .
H2WA O2W H2WB 109.5 . .
Co2 O3W H3WA 109.3 . .
Co2 O3W H3WB 109.4 . .
H3WA O3W H3WB 109.5 . .
Co2 O4W H4WA 109.2 . .
Co2 O4W H4WB 109.4 . .
H4WA O4W H4WB 109.5 . .

loop_
_geom_bond_atom_site_label_1
_geom_bond_atom_site_label_2
_geom_bond_distance
_geom_bond_site_symmetry_2
Co1 O2W 1.238(11) 2_665
Co1 O2W 2.010(10) .
Co1 O17 2.122(12) .
Co1 O1W 2.125(11) .
Co1 O11 2.132(6) .
Co1 N6 2.291(8) .
Co1 O16 2.380(5) .
Co2 O4W 2.083(5) .
Co2 O4W 2.083(5) 2_456
Co2 O3W 2.126(5) .
Co2 O3W 2.126(5) 2_456
Co2 N5 2.198(6) 2_456
Co2 N5 2.198(6) .
Mo1 O9 1.705(5) .
Mo1 O11 1.706(5) .
Mo1 O12 1.931(4) .
Mo1 O7 1.937(4) .
Mo1 O8 2.225(4) .
Mo1 O10 2.314(4) .
Mo2 O13 1.683(4) .
Mo2 O10 1.740(5) 2_675
Mo2 O14 1.922(4) .
Mo2 O8 1.943(4) .
Mo2 O12 2.129(4) .
Mo2 O8 2.430(4) 2_675
Mo3 O5 1.704(5) .
Mo3 O4 1.712(5) .
Mo3 O7 1.956(5) .
Mo3 O6 1.972(5) .
Mo3 O8 2.214(4) .
Mo3 O14 2.284(4) 2_675
Mo4 O15 1.707(5) .
Mo4 O16 1.709(5) .
Mo4 O6 1.869(4) 2_675
Mo4 O12 2.093(4) .
Mo4 O14 2.245(5) .
Mo4 N1 2.263(5) .
C1 O17 1.552(15) .
C1 H1A 0.9600 .
C1 H1B 0.9600 .
C1 H1C 0.9600 .
C2 C8 1.380(11) .
C2 C17 1.386(11) .
C2 H2A 0.9300 .
C3 O2 1.240(10) .
C3 N2 1.330(11) .
C3 C6 1.499(12) .
C4 C7 1.388(12) .
C4 C8 1.397(11) .
C4 H4A 0.9300 .
C5 C18 1.371(12) .
C5 C10 1.377(11) .
C5 H5 0.9300 .
C6 C13 1.368(11) .
C6 C27 1.416(13) .
C7 C21 1.374(12) .
C7 H7 0.9300 .
C8 N3 1.414(10) .
C9 N5 1.315(10) .
C9 C15 1.378(14) .
C9 H9 0.9300 .
C10 C23 1.388(12) .
C10 C20 1.507(12) .
C11 C28 1.376(11) .
C11 C29 1.384(11) .
C11 N4 1.421(9) .
C12 N1 1.339(9) .
C12 C26 1.384(10) .
C12 H12 0.9300 .
C13 N5 1.344(9) .
C13 H13 0.9300 .
C14 C25 1.377(9) .
C14 C24 1.383(10) .
C14 C22 1.483(9) .
C15 C27 1.341(16) .
C15 H15 0.9300 .
C17 C21 1.392(11) .
C17 H17 0.9300 .
C18 C19 1.362(11) .
C18 H18 0.9300 .
C19 N6 1.314(11) .
C19 H19 0.9300 .
C20 O1 1.235(10) .
C20 N3 1.340(11) .
C21 N2 1.431(10) .
C22 O3 1.248(8) .
C22 N4 1.319(9) .
C23 N6 1.344(12) .
C23 H23 0.9300 .
C24 C26 1.382(10) .
C24 H24 0.9300 .
C25 N1 1.331(8) .
C25 H25 0.9300 .
C26 H26 0.9300 .
C27 H27 0.9300 .
C28 C29 1.376(10) 2_774
C28 H28 0.9300 .
C29 C28 1.376(10) 2_774
C29 H29 0.9300 .
N2 H2 0.8600 .
N3 H3 0.8600 .
N4 H4 0.8600 .
O6 Mo4 1.869(4) 2_675
O8 Mo2 2.430(4) 2_675
O10 Mo2 1.740(5) 2_675
O14 Mo3 2.284(4) 2_675
O1W H1WA 0.9600 .
O1W H1WB 0.9600 .
O2W O2W 0.990(19) 2_665
O2W Co1 1.238(11) 2_665
O2W H2WA 0.8500 .
O2W H2WB 0.8500 .
O3W H3WA 0.9600 .
O3W H3WB 0.9600 .
O4W H4WA 0.9600 .
O4W H4WB 0.9600 .

loop_
_geom_torsion_atom_site_label_1
_geom_torsion_atom_site_label_2
_geom_torsion_atom_site_label_3
_geom_torsion_atom_site_label_4
_geom_torsion
_geom_torsion_site_symmetry_1
_geom_torsion_site_symmetry_4
O2 C3 C6 C13 -150.9(10) . .
N2 C3 C6 C13 28.0(15) . .
O2 C3 C6 C27 29.0(15) . .
N2 C3 C6 C27 -152.2(10) . .
C8 C4 C7 C21 -0.4(14) . .
C17 C2 C8 C4 -0.7(13) . .
C17 C2 C8 N3 -177.9(8) . .
C7 C4 C8 C2 0.6(13) . .
C7 C4 C8 N3 177.7(8) . .
C18 C5 C10 C23 0.1(13) . .
C18 C5 C10 C20 177.0(8) . .
C27 C6 C13 N5 -0.2(14) . .
C3 C6 C13 N5 179.6(8) . .
N5 C9 C15 C27 1(2) . .
C8 C2 C17 C21 0.6(13) . .
C10 C5 C18 C19 0.0(15) . .
C5 C18 C19 N6 -0.3(15) . .
C5 C10 C20 O1 -179.8(9) . .
C23 C10 C20 O1 -2.9(13) . .
C5 C10 C20 N3 -1.0(13) . .
C23 C10 C20 N3 175.9(8) . .
C4 C7 C21 C17 0.4(14) . .
C4 C7 C21 N2 178.4(8) . .
C2 C17 C21 C7 -0.4(13) . .
C2 C17 C21 N2 -178.3(8) . .
C25 C14 C22 O3 10.7(10) . .
C24 C14 C22 O3 -169.2(7) . .
C25 C14 C22 N4 -167.1(7) . .
C24 C14 C22 N4 13.0(11) . .
C5 C10 C23 N6 0.0(14) . .
C20 C10 C23 N6 -177.1(8) . .
C25 C14 C24 C26 0.4(11) . .
C22 C14 C24 C26 -179.7(7) . .
C24 C14 C25 N1 3.0(11) . .
C22 C14 C25 N1 -176.9(6) . .
C14 C24 C26 C12 -2.1(12) . .
N1 C12 C26 C24 0.6(12) . .
C9 C15 C27 C6 0(2) . .
C13 C6 C27 C15 -0.9(18) . .
C3 C6 C27 C15 179.3(12) . .
C29 C11 C28 C29 0.1(13) . 2_774
N4 C11 C28 C29 179.1(7) . 2_774
C28 C11 C29 C28 -0.1(13) . 2_774
N4 C11 C29 C28 -179.1(7) . 2_774
C14 C25 N1 C12 -4.5(10) . .
C14 C25 N1 Mo4 165.7(6) . .
C26 C12 N1 C25 2.7(11) . .
C26 C12 N1 Mo4 -166.6(6) . .
O2 C3 N2 C21 -2.5(16) . .
C6 C3 N2 C21 178.7(8) . .
C7 C21 N2 C3 149.3(9) . .
C17 C21 N2 C3 -32.8(13) . .
O1 C20 N3 C8 3.8(14) . .
C10 C20 N3 C8 -175.0(8) . .
C2 C8 N3 C20 -169.4(8) . .
C4 C8 N3 C20 13.4(13) . .
O3 C22 N4 C11 -0.8(12) . .
C14 C22 N4 C11 177.0(7) . .
C28 C11 N4 C22 -57.5(11) . .
C29 C11 N4 C22 121.5(8) . .
C15 C9 N5 C13 -2.2(16) . .
C15 C9 N5 Co2 171.1(10) . .
C6 C13 N5 C9 1.8(13) . .
C6 C13 N5 Co2 -170.9(7) . .
C18 C19 N6 C23 0.4(14) . .
C18 C19 N6 Co1 172.4(8) . .
C10 C23 N6 C19 -0.3(14) . .
C10 C23 N6 Co1 -170.5(7) . .
O9 Mo1 O11 Co1 -112.2(4) . .
O12 Mo1 O11 Co1 -11.5(5) . .
O7 Mo1 O11 Co1 146.1(4) . .
O8 Mo1 O11 Co1 58.9(7) . .
O10 Mo1 O11 Co1 68.9(4) . .
O15 Mo4 O16 Co1 -159.2(4) . .
O6 Mo4 O16 Co1 -52.5(4) 2_675 .
O12 Mo4 O16 Co1 38.8(4) . .
O14 Mo4 O16 Co1 36.3(9) . .
N1 Mo4 O16 Co1 115.7(4) . .
